data_7000526
loop_
_publ_author_name
'Zheng, Yan-Zhen'
'Zhang, Yue-Biao'
'Tong, Ming-Liang'
'Xue, Wei'
'Chen, Xiao-Ming'

_publ_section_title
;
 Syntheses, structures and magnetic properties of a family of metal
 carboxylate polymers viain situ metal--ligand reactions of
 benzene-1,2,3-tricarboxylic acid
;
_journal_issue 8
_journal_name_full 'Dalton Transactions'
_journal_page_first 1396
_journal_paper_doi 10.1039/b815843f
_journal_year 2009
_chemical_formula_sum 'C30 H22 Cu N2 O4'
_chemical_formula_weight 538.04
_chemical_name_systematic
;
?
;
_space_group_IT_number 2
_symmetry_cell_setting triclinic
_symmetry_space_group_name_Hall '-P 1'
_symmetry_space_group_name_H-M 'P -1'
_atom_sites_solution_hydrogens geom
_atom_sites_solution_primary direct
_atom_sites_solution_secondary difmap
_audit_creation_method SHELXL-97
_cell_angle_alpha 105.562(2)
_cell_angle_beta 111.228(2)
_cell_angle_gamma 100.438(2)
_cell_formula_units_Z 2
_cell_length_a 10.1928(10)
_cell_length_b 10.9107(10)
_cell_length_c 12.9882(12)
_cell_measurement_reflns_used 1089
_cell_measurement_temperature 293(2)
_cell_measurement_theta_max 25.00
_cell_measurement_theta_min 2.04
_cell_volume 1233.2(2)
_computing_cell_refinement 'Bruker SMART'
_computing_data_collection 'Bruker SMART'
_computing_data_reduction 'Bruker SAINT'
_computing_molecular_graphics 'Bruker SHELXTL'
_computing_publication_material 'Bruker SHELXTL'
_computing_structure_refinement 'SHELXL-97 (Sheldrick, 1997)'
_computing_structure_solution 'SHELXS-97 (Sheldrick, 1990)'
_diffrn_ambient_temperature 273(2)
_diffrn_measured_fraction_theta_full 0.991
_diffrn_measured_fraction_theta_max 0.991
_diffrn_radiation_monochromator graphite
_diffrn_radiation_source 'fine-focus sealed tube'
_diffrn_radiation_type MoK\a
_diffrn_radiation_wavelength 0.71073
_diffrn_reflns_av_R_equivalents 0.0470
_diffrn_reflns_av_sigmaI/netI 0.0826
_diffrn_reflns_limit_h_max 12
_diffrn_reflns_limit_h_min -12
_diffrn_reflns_limit_k_max 12
_diffrn_reflns_limit_k_min -12
_diffrn_reflns_limit_l_max 15
_diffrn_reflns_limit_l_min -15
_diffrn_reflns_number 8927
_diffrn_reflns_theta_full 25.00
_diffrn_reflns_theta_max 25.00
_diffrn_reflns_theta_min 2.04
_exptl_absorpt_coefficient_mu 0.926
_exptl_absorpt_correction_T_max 0.9552
_exptl_absorpt_correction_T_min 0.8084
_exptl_absorpt_correction_type multi-scan
_exptl_absorpt_process_details SADABS
_exptl_crystal_colour GREEN
_exptl_crystal_density_diffrn 1.449
_exptl_crystal_density_method 'not measured'
_exptl_crystal_description PLATE
_exptl_crystal_F_000 554
_exptl_crystal_size_max 0.24
_exptl_crystal_size_mid 0.11
_exptl_crystal_size_min 0.05
_refine_diff_density_max 0.923
_refine_diff_density_min -0.481
_refine_diff_density_rms 0.102
_refine_ls_extinction_method none
_refine_ls_goodness_of_fit_ref 1.068
_refine_ls_hydrogen_treatment constr
_refine_ls_matrix_type full
_refine_ls_number_parameters 334
_refine_ls_number_reflns 4298
_refine_ls_number_restraints 36
_refine_ls_restrained_S_all 1.107
_refine_ls_R_factor_all 0.1016
_refine_ls_R_factor_gt 0.0682
_refine_ls_shift/su_max 0.000
_refine_ls_shift/su_mean 0.000
_refine_ls_structure_factor_coef Fsqd
_refine_ls_weighting_details 'calc w=1/[\s^2^(Fo^2^)+(0.0931P)^2^+0.0000P] where P=(Fo^2^+2Fc^2^)/3'
_refine_ls_weighting_scheme calc
_refine_ls_wR_factor_gt 0.1603
_refine_ls_wR_factor_ref 0.1784
_reflns_number_gt 3000
_reflns_number_total 4298
_reflns_threshold_expression >2sigma(I)
_cod_data_source_file b815843f.txt
_cod_data_source_block 7
_cod_depositor_comments
;
The following automatic conversions were performed:
'_symmetry_cell_setting' value 'TRICLINIC' changed to 'triclinic'
according to '/home/saulius/struct/CIF-dictionaries/cif_core.dic'
dictionary named 'cif_core.dic' version 2.4.1 from
2010-06-29.

'_exptl_absorpt_correction_type' value 'MULTI-SCAN' changed
to 'multi-scan' according to
'/home/saulius/struct/CIF-dictionaries/cif_core.dic' dictionary named
'cif_core.dic' version 2.4.1 from
2010-06-29.

'_refine_ls_hydrogen_treatment' value 'CONSTR' changed to
'constr' according to '/home/saulius/struct/CIF-dictionaries/cif_core.dic'
dictionary named 'cif_core.dic' version 2.4.1 from 2010-06-29.

Automatic conversion script
Id: cif_fix_enum 1527 2010-12-29 10:47:43Z saulius 
;
_cod_original_sg_symbol_H-M P-1
_cod_database_code 7000526

loop_
_symmetry_equiv_pos_as_xyz
'x, y, z'
'-x, -y, -z'

loop_
_atom_site_label
_atom_site_type_symbol
_atom_site_fract_x
_atom_site_fract_y
_atom_site_fract_z
_atom_site_U_iso_or_equiv
_atom_site_adp_type
_atom_site_occupancy
_atom_site_symmetry_multiplicity
_atom_site_calc_flag
_atom_site_refinement_flags
_atom_site_disorder_assembly
_atom_site_disorder_group
Cu1 Cu 0.91219(7) 0.66456(7) 0.56655(6) 0.0314(3) Uani 1 1 d . . .
O1 O 0.7287(4) 0.6773(4) 0.5821(3) 0.0373(9) Uani 1 1 d . . .
O2 O 0.8604(4) 0.8924(4) 0.6657(4) 0.0520(12) Uani 1 1 d . . .
O3 O 0.2059(4) 0.5548(4) 0.5484(4) 0.0479(11) Uani 1 1 d . . .
O4 O 0.1084(4) 0.7203(4) 0.5748(4) 0.0457(11) Uani 1 1 d . . .
N1 N 1.0012(5) 0.6376(5) 0.7208(4) 0.0355(11) Uani 1 1 d . . .
N2 N 0.8384(5) 0.7155(4) 0.4202(4) 0.0344(11) Uani 1 1 d . . .
C1 C 0.6048(6) 0.8356(6) 0.6212(5) 0.0323(13) Uani 1 1 d . . .
C2 C 0.4759(5) 0.7394(5) 0.5965(4) 0.0279(12) Uani 1 1 d . . .
H2 H 0.4725 0.6502 0.5795 0.034 Uiso 1 1 calc R . .
C3 C 0.3529(5) 0.7760(5) 0.5972(4) 0.0298(12) Uani 1 1 d . . .
C4 C 0.3607(6) 0.9102(6) 0.6226(5) 0.0385(14) Uani 1 1 d . . .
H4 H 0.2795 0.9366 0.6245 0.046 Uiso 1 1 calc R . .
C5 C 0.4872(7) 1.0042(6) 0.6448(6) 0.0479(17) Uani 1 1 d . . .
H5 H 0.4909 1.0934 0.6601 0.057 Uiso 1 1 calc R . .
C6 C 0.6061(6) 0.9665(6) 0.6442(5) 0.0419(15) Uani 1 1 d . . .
H6 H 0.6914 1.0309 0.6599 0.050 Uiso 1 1 calc R . .
C7 C 0.7425(6) 0.7998(6) 0.6239(5) 0.0350(13) Uani 1 1 d . . .
C8 C 0.2123(6) 0.6727(6) 0.5712(5) 0.0305(13) Uani 1 1 d . . .
C9 C 1.0215(10) 0.7227(8) 0.8217(7) 0.082(3) Uani 1 1 d U . .
H9 H 0.9902 0.7975 0.8207 0.098 Uiso 1 1 calc R . .
C10 C 1.0858(10) 0.7092(8) 0.9289(7) 0.088(3) Uani 1 1 d U . .
H10 H 1.0978 0.7751 0.9972 0.105 Uiso 1 1 calc R . .
C11 C 1.1326(6) 0.6017(6) 0.9381(5) 0.0419(15) Uani 1 1 d . . .
C12 C 1.1105(9) 0.5142(7) 0.8325(6) 0.062(2) Uani 1 1 d . . .
H12 H 1.1396 0.4379 0.8303 0.074 Uiso 1 1 calc R . .
C13 C 1.0467(8) 0.5353(7) 0.7292(6) 0.061(2) Uani 1 1 d . . .
H13 H 1.0348 0.4718 0.6597 0.073 Uiso 1 1 calc R . .
C14 C 1.1969(6) 0.5815(6) 1.0524(5) 0.0409(15) Uani 1 1 d . . .
C15 C 1.2172(8) 0.6710(7) 1.1572(6) 0.0589(19) Uani 1 1 d . . .
H15 H 1.1914 0.7485 1.1574 0.071 Uiso 1 1 calc R . .
C16 C 1.2740(8) 0.6508(8) 1.2617(6) 0.064(2) Uani 1 1 d . . .
H16 H 1.2874 0.7155 1.3312 0.077 Uiso 1 1 calc R . .
C17 C 1.3104(8) 0.5411(8) 1.2663(6) 0.061(2) Uani 1 1 d . . .
H17 H 1.3452 0.5259 1.3370 0.073 Uiso 1 1 calc R . .
C18 C 1.2951(10) 0.4525(9) 1.1645(7) 0.086(3) Uani 1 1 d . . .
H18 H 1.3229 0.3761 1.1658 0.103 Uiso 1 1 calc R . .
C19 C 1.2396(10) 0.4720(8) 1.0592(7) 0.078(3) Uani 1 1 d . . .
H19 H 1.2310 0.4087 0.9909 0.094 Uiso 1 1 calc R . .
C20 C 0.7015(7) 0.6545(6) 0.3333(6) 0.0475(16) Uani 1 1 d . . .
H20 H 0.6392 0.5862 0.3397 0.057 Uiso 1 1 calc R . .
C21 C 0.6489(7) 0.6883(7) 0.2351(6) 0.0513(17) Uani 1 1 d . . .
H21 H 0.5530 0.6423 0.1765 0.062 Uiso 1 1 calc R . .
C22 C 0.7367(7) 0.7900(6) 0.2221(5) 0.0394(15) Uani 1 1 d . . .
C23 C 0.8775(7) 0.8557(6) 0.3151(6) 0.0494(17) Uani 1 1 d . . .
H23 H 0.9407 0.9269 0.3128 0.059 Uiso 1 1 calc R . .
C24 C 0.9229(7) 0.8154(6) 0.4098(5) 0.0451(16) Uani 1 1 d . . .
H24 H 1.0179 0.8602 0.4701 0.054 Uiso 1 1 calc R . .
C25 C 0.6881(8) 0.8275(6) 0.1172(6) 0.0507(17) Uani 1 1 d . . .
C26 C 0.5480(10) 0.7841(10) 0.0364(8) 0.090(3) Uani 1 1 d U . .
H26 H 0.4775 0.7298 0.0482 0.108 Uiso 1 1 calc R . .
C27 C 0.5021(12) 0.8160(11) -0.0645(9) 0.109(3) Uani 1 1 d U . .
H27 H 0.4021 0.7849 -0.1166 0.130 Uiso 1 1 calc R . .
C28 C 0.5947(11) 0.8879(9) -0.0881(7) 0.082(3) Uani 1 1 d . . .
H28 H 0.5610 0.9165 -0.1514 0.099 Uiso 1 1 calc R . .
C29 C 0.7457(13) 0.9218(10) -0.0171(9) 0.113(3) Uani 1 1 d U . .
H29 H 0.8143 0.9621 -0.0391 0.136 Uiso 1 1 calc R . .
C30 C 0.7944(12) 0.8943(10) 0.0897(9) 0.107(3) Uani 1 1 d U . .
H30 H 0.8948 0.9202 0.1400 0.129 Uiso 1 1 calc R . .

loop_
_atom_site_aniso_label
_atom_site_aniso_U_11
_atom_site_aniso_U_22
_atom_site_aniso_U_33
_atom_site_aniso_U_23
_atom_site_aniso_U_13
_atom_site_aniso_U_12
Cu1 0.0213(4) 0.0396(4) 0.0396(4) 0.0184(3) 0.0157(3) 0.0122(3)
O1 0.028(2) 0.043(3) 0.053(3) 0.021(2) 0.0242(19) 0.0183(19)
O2 0.024(2) 0.047(3) 0.077(3) 0.018(2) 0.021(2) 0.003(2)
O3 0.034(2) 0.036(3) 0.065(3) 0.013(2) 0.020(2) 0.004(2)
O4 0.026(2) 0.051(3) 0.079(3) 0.036(2) 0.032(2) 0.019(2)
N1 0.031(3) 0.037(3) 0.038(3) 0.012(2) 0.016(2) 0.009(2)
N2 0.030(3) 0.034(3) 0.043(3) 0.018(2) 0.016(2) 0.011(2)
C1 0.027(3) 0.037(3) 0.033(3) 0.013(3) 0.014(3) 0.010(3)
C2 0.024(3) 0.026(3) 0.033(3) 0.011(2) 0.011(2) 0.008(2)
C3 0.021(3) 0.039(3) 0.029(3) 0.013(3) 0.009(2) 0.009(2)
C4 0.033(3) 0.037(4) 0.052(4) 0.017(3) 0.020(3) 0.020(3)
C5 0.039(4) 0.030(3) 0.076(5) 0.022(3) 0.024(3) 0.014(3)
C6 0.028(3) 0.037(4) 0.062(4) 0.020(3) 0.021(3) 0.006(3)
C7 0.029(3) 0.042(4) 0.037(3) 0.017(3) 0.014(3) 0.011(3)
C8 0.026(3) 0.040(4) 0.028(3) 0.015(3) 0.011(2) 0.011(3)
C9 0.106(5) 0.065(4) 0.067(4) 0.028(3) 0.016(3) 0.046(4)
C10 0.115(5) 0.072(4) 0.064(4) 0.021(3) 0.019(3) 0.049(4)
C11 0.032(3) 0.039(4) 0.046(4) 0.017(3) 0.009(3) 0.007(3)
C12 0.094(6) 0.066(5) 0.044(4) 0.027(4) 0.029(4) 0.057(5)
C13 0.092(6) 0.073(5) 0.043(4) 0.026(4) 0.036(4) 0.058(5)
C14 0.031(3) 0.043(4) 0.039(4) 0.016(3) 0.008(3) 0.001(3)
C15 0.076(5) 0.052(4) 0.048(4) 0.019(4) 0.026(4) 0.019(4)
C16 0.077(5) 0.069(5) 0.040(4) 0.022(4) 0.020(4) 0.014(4)
C17 0.050(4) 0.069(5) 0.048(4) 0.031(4) 0.007(3) -0.002(4)
C18 0.120(8) 0.069(6) 0.063(6) 0.037(5) 0.018(5) 0.044(5)
C19 0.113(7) 0.063(5) 0.050(5) 0.023(4) 0.017(5) 0.044(5)
C20 0.033(4) 0.048(4) 0.055(4) 0.022(3) 0.014(3) 0.006(3)
C21 0.039(4) 0.055(4) 0.049(4) 0.021(3) 0.008(3) 0.010(3)
C22 0.049(4) 0.037(4) 0.034(3) 0.012(3) 0.018(3) 0.017(3)
C23 0.049(4) 0.041(4) 0.060(4) 0.030(3) 0.021(4) 0.007(3)
C24 0.036(4) 0.045(4) 0.048(4) 0.020(3) 0.011(3) 0.008(3)
C25 0.061(5) 0.043(4) 0.040(4) 0.015(3) 0.014(3) 0.015(3)
C26 0.080(4) 0.114(5) 0.086(4) 0.057(4) 0.034(3) 0.020(4)
C27 0.099(5) 0.128(5) 0.098(5) 0.056(4) 0.033(4) 0.028(4)
C28 0.103(7) 0.074(6) 0.052(5) 0.037(4) 0.008(5) 0.022(5)
C29 0.127(6) 0.108(5) 0.103(5) 0.059(4) 0.044(4) 0.012(4)
C30 0.115(5) 0.103(5) 0.095(5) 0.054(4) 0.033(4) 0.012(4)

loop_
_atom_type_symbol
_atom_type_description
_atom_type_scat_dispersion_real
_atom_type_scat_dispersion_imag
_atom_type_scat_source
C C 0.0033 0.0016 'International Tables Vol C Tables 4.2.6.8 and 6.1.1.4'
H H 0.0000 0.0000 'International Tables Vol C Tables 4.2.6.8 and 6.1.1.4'
N N 0.0061 0.0033 'International Tables Vol C Tables 4.2.6.8 and 6.1.1.4'
O O 0.0106 0.0060 'International Tables Vol C Tables 4.2.6.8 and 6.1.1.4'
Cu Cu 0.3201 1.2651 'International Tables Vol C Tables 4.2.6.8 and 6.1.1.4'

loop_
_geom_angle_atom_site_label_1
_geom_angle_atom_site_label_2
_geom_angle_atom_site_label_3
_geom_angle
_geom_angle_site_symmetry_1
_geom_angle_site_symmetry_3
_geom_angle_publ_flag
O4 Cu1 O1 159.62(17) 1_655 . ?
O4 Cu1 N1 89.24(18) 1_655 . ?
O1 Cu1 N1 93.22(17) . . ?
O4 Cu1 N2 86.93(17) 1_655 . ?
O1 Cu1 N2 88.38(17) . . ?
N1 Cu1 N2 173.01(19) . . ?
O4 Cu1 O3 111.11(16) 1_655 2_666 ?
O1 Cu1 O3 88.73(16) . 2_666 ?
N1 Cu1 O3 96.53(17) . 2_666 ?
N2 Cu1 O3 90.30(17) . 2_666 ?
C7 O1 Cu1 107.4(3) . . ?
C8 O3 Cu1 150.7(4) . 2_666 ?
C8 O4 Cu1 140.0(4) . 1_455 ?
C13 N1 C9 114.2(6) . . ?
C13 N1 Cu1 122.8(4) . . ?
C9 N1 Cu1 122.9(5) . . ?
C24 N2 C20 116.9(5) . . ?
C24 N2 Cu1 121.2(4) . . ?
C20 N2 Cu1 121.8(4) . . ?
C6 C1 C2 118.7(5) . . ?
C6 C1 C7 119.4(5) . . ?
C2 C1 C7 121.9(5) . . ?
C3 C2 C1 120.4(5) . . ?
C2 C3 C4 118.7(5) . . ?
C2 C3 C8 121.0(5) . . ?
C4 C3 C8 120.3(5) . . ?
C5 C4 C3 120.6(5) . . ?
C6 C5 C4 119.7(5) . . ?
C5 C6 C1 121.9(5) . . ?
O2 C7 O1 124.6(5) . . ?
O2 C7 C1 118.4(5) . . ?
O1 C7 C1 117.1(5) . . ?
O3 C8 O4 125.7(5) . . ?
O3 C8 C3 120.0(5) . . ?
O4 C8 C3 114.3(5) . . ?
N1 C9 C10 124.4(7) . . ?
C11 C10 C9 121.6(8) . . ?
C12 C11 C10 113.2(6) . . ?
C12 C11 C14 123.9(6) . . ?
C10 C11 C14 122.8(6) . . ?
C11 C12 C13 121.7(6) . . ?
N1 C13 C12 124.9(6) . . ?
C19 C14 C15 115.5(6) . . ?
C19 C14 C11 121.9(6) . . ?
C15 C14 C11 122.6(6) . . ?
C14 C15 C16 122.4(7) . . ?
C17 C16 C15 121.4(7) . . ?
C16 C17 C18 117.5(7) . . ?
C17 C18 C19 121.7(8) . . ?
C14 C19 C18 121.5(7) . . ?
N2 C20 C21 122.8(6) . . ?
C20 C21 C22 120.8(6) . . ?
C21 C22 C23 115.9(5) . . ?
C21 C22 C25 123.2(6) . . ?
C23 C22 C25 120.9(6) . . ?
C24 C23 C22 120.0(6) . . ?
N2 C24 C23 123.6(6) . . ?
C26 C25 C30 117.0(8) . . ?
C26 C25 C22 122.8(7) . . ?
C30 C25 C22 119.4(7) . . ?
C25 C26 C27 123.1(9) . . ?
C28 C27 C26 121.7(10) . . ?
C27 C28 C29 119.0(9) . . ?
C28 C29 C30 119.5(9) . . ?
C25 C30 C29 118.7(9) . . ?

loop_
_geom_bond_atom_site_label_1
_geom_bond_atom_site_label_2
_geom_bond_distance
_geom_bond_site_symmetry_2
_geom_bond_publ_flag
Cu1 O4 1.937(4) 1_655 ?
Cu1 O1 1.978(4) . ?
Cu1 N1 2.005(5) . ?
Cu1 N2 2.042(4) . ?
Cu1 O3 2.268(4) 2_666 ?
O1 C7 1.261(7) . ?
O2 C7 1.247(6) . ?
O3 C8 1.224(6) . ?
O3 Cu1 2.268(4) 2_666 ?
O4 C8 1.270(6) . ?
O4 Cu1 1.937(4) 1_455 ?
N1 C13 1.300(8) . ?
N1 C9 1.306(9) . ?
N2 C24 1.331(7) . ?
N2 C20 1.335(7) . ?
C1 C6 1.375(8) . ?
C1 C2 1.394(7) . ?
C1 C7 1.515(7) . ?
C2 C3 1.386(7) . ?
C3 C4 1.392(7) . ?
C3 C8 1.516(7) . ?
C4 C5 1.375(8) . ?
C5 C6 1.351(8) . ?
C9 C10 1.369(10) . ?
C10 C11 1.362(9) . ?
C11 C12 1.357(9) . ?
C11 C14 1.485(8) . ?
C12 C13 1.365(8) . ?
C14 C19 1.357(9) . ?
C14 C15 1.363(9) . ?
C15 C16 1.365(9) . ?
C16 C17 1.325(10) . ?
C17 C18 1.348(10) . ?
C18 C19 1.368(10) . ?
C20 C21 1.371(8) . ?
C21 C22 1.382(8) . ?
C22 C23 1.393(8) . ?
C22 C25 1.467(8) . ?
C23 C24 1.368(8) . ?
C25 C26 1.330(10) . ?
C25 C30 1.403(11) . ?
C26 C27 1.384(11) . ?
C27 C28 1.292(12) . ?
C28 C29 1.392(12) . ?
C29 C30 1.427(12) . ?
